data_4104538
loop_
_publ_author_name
'Wei-Min Ching'
'Chuan-Hung Chuang'
'Chih-Wei Wu'
'Chih-Hsiung Peng'
'Chen-Hsiung Hung'

_publ_section_title
;
 Facile Nitrite Reduction and Conversion Cycle of {Fe(NO)}6/7 Species:
 Chemistry of Iron N-Confused Porphyrin Complexes via
 Protonation/Deprotonation
;
_journal_name_full 'Journal of the American Chemical Society'
_journal_page_first 7952
_journal_page_last 7953
_journal_paper_doi 10.1021/ja901796j
_journal_volume 131
_journal_year 2009
_chemical_formula_sum 'C44 H27 Fe N5 O'
_chemical_formula_weight 697.56
_chemical_name_systematic
; 
 ? 
;
_space_group_IT_number 87
_symmetry_cell_setting tetragonal
_symmetry_space_group_name_Hall '-I 4'
_symmetry_space_group_name_H-M 'I 4/m'
_atom_sites_solution_hydrogens geom
_atom_sites_solution_primary direct
_atom_sites_solution_secondary difmap
_audit_creation_method SHELXL-97
_cell_angle_alpha 90.00
_cell_angle_beta 90.00
_cell_angle_gamma 90.00
_cell_formula_units_Z 2
_cell_length_a 13.3637(4)
_cell_length_b 13.3637(4)
_cell_length_c 9.5954(7)
_cell_measurement_reflns_used 272
_cell_measurement_temperature 150(2)
_cell_measurement_theta_max 18.14
_cell_measurement_theta_min 2.61
_cell_volume 1713.63(14)
_computing_cell_refinement 'Bruker SMART'
_computing_data_collection 'Bruker SMART'
_computing_data_reduction 'Bruker SAINT'
_computing_molecular_graphics 'Bruker SHELXTL'
_computing_publication_material 'Bruker SHELXTL'
_computing_structure_refinement 'SHELXL-97 (Sheldrick, 1997)'
_computing_structure_solution 'SHELXS-97 (Sheldrick, 1990)'
_diffrn_ambient_temperature 150(2)
_diffrn_measured_fraction_theta_full 1.000
_diffrn_measured_fraction_theta_max 0.923
_diffrn_measurement_device_type 'CCD area detector'
_diffrn_measurement_method 'phi and omega scans'
_diffrn_radiation_monochromator graphite
_diffrn_radiation_source 'fine-focus sealed tube'
_diffrn_radiation_type MoK\a
_diffrn_radiation_wavelength 0.71073
_diffrn_reflns_av_R_equivalents 0.0542
_diffrn_reflns_av_sigmaI/netI 0.1018
_diffrn_reflns_limit_h_max 17
_diffrn_reflns_limit_h_min -14
_diffrn_reflns_limit_k_max 15
_diffrn_reflns_limit_k_min -16
_diffrn_reflns_limit_l_max 10
_diffrn_reflns_limit_l_min -12
_diffrn_reflns_number 2854
_diffrn_reflns_theta_full 25.00
_diffrn_reflns_theta_max 28.70
_diffrn_reflns_theta_min 2.16
_exptl_absorpt_coefficient_mu 0.484
_exptl_absorpt_correction_T_max 0.9532
_exptl_absorpt_correction_T_min 0.8928
_exptl_absorpt_correction_type empirical
_exptl_absorpt_process_details SADABS
_exptl_crystal_colour black
_exptl_crystal_density_diffrn 1.352
_exptl_crystal_density_method 'not measured'
_exptl_crystal_description Block
_exptl_crystal_F_000 720
_exptl_crystal_size_max 0.24
_exptl_crystal_size_mid 0.12
_exptl_crystal_size_min 0.10
_refine_diff_density_max 0.601
_refine_diff_density_min -0.564
_refine_diff_density_rms 0.059
_refine_ls_extinction_method none
_refine_ls_goodness_of_fit_ref 1.037
_refine_ls_hydrogen_treatment constr
_refine_ls_matrix_type full
_refine_ls_number_parameters 74
_refine_ls_number_reflns 1086
_refine_ls_number_restraints 0
_refine_ls_restrained_S_all 1.037
_refine_ls_R_factor_all 0.1219
_refine_ls_R_factor_gt 0.0589
_refine_ls_shift/su_max 0.000
_refine_ls_shift/su_mean 0.000
_refine_ls_structure_factor_coef Fsqd
_refine_ls_weighting_details 'calc w=1/[\s^2^(Fo^2^)+(0.0670P)^2^+0.0000P] where P=(Fo^2^+2Fc^2^)/3'
_refine_ls_weighting_scheme calc
_refine_ls_wR_factor_gt 0.1518
_refine_ls_wR_factor_ref 0.1700
_reflns_number_gt 551
_reflns_number_total 1086
_reflns_threshold_expression >2sigma(I)
_cod_data_source_file ja901796j_si_002.cif
_cod_data_source_block i8623ti2
_cod_database_code 4104538

loop_
_symmetry_equiv_pos_as_xyz
'x, y, z'
'-x, -y, z'
'-y, x, z'
'y, -x, z'
'x+1/2, y+1/2, z+1/2'
'-x+1/2, -y+1/2, z+1/2'
'-y+1/2, x+1/2, z+1/2'
'y+1/2, -x+1/2, z+1/2'
'-x, -y, -z'
'x, y, -z'
'y, -x, -z'
'-y, x, -z'
'-x+1/2, -y+1/2, -z+1/2'
'x+1/2, y+1/2, -z+1/2'
'y+1/2, -x+1/2, -z+1/2'
'-y+1/2, x+1/2, -z+1/2'

loop_
_atom_site_label
_atom_site_type_symbol
_atom_site_fract_x
_atom_site_fract_y
_atom_site_fract_z
_atom_site_U_iso_or_equiv
_atom_site_adp_type
_atom_site_occupancy
_atom_site_symmetry_multiplicity
_atom_site_calc_flag
_atom_site_refinement_flags
_atom_site_disorder_assembly
_atom_site_disorder_group
N2A N 0.9709(3) 0.3147(3) 0.0000 0.0541(11) Uani 0.50 2 d SP A 1
C2A C 0.9640(3) 0.1429(3) 0.0000 0.0333(9) Uani 0.50 2 d SP B 1
C2 C 0.9709(3) 0.3147(3) 0.0000 0.0541(11) Uani 0.50 2 d SP . 2
H2A H 0.9975 0.3806 0.0000 0.065 Uiso 0.75 2 calc SPR . 2
N2 N 0.9640(3) 0.1429(3) 0.0000 0.0333(9) Uani 0.50 2 d SP . 2
Fe1 Fe 1.0000 0.0000 0.03365(16) 0.0334(7) Uani 0.50 4 d SP . 2
N1 N 1.0000 0.0000 0.2035(10) 0.0529(19) Uani 0.50 4 d SP . 2
O1 O 1.0000 0.0000 0.3211(8) 0.0529(19) Uani 0.50 4 d SP C 2
C1 C 1.0272(3) 0.2239(3) 0.0000 0.0356(10) Uani 1 2 d S . 2
C3 C 0.8740(3) 0.2901(3) 0.0000 0.0401(10) Uani 1 2 d S . 2
H3 H 0.8191 0.3353 0.0000 0.048 Uiso 1 2 calc SR . 2
C4 C 0.8681(3) 0.1835(3) 0.0000 0.0359(10) Uani 1 2 d S . 2
C5 C 0.7787(3) 0.1307(3) 0.0000 0.0350(10) Uani 1 2 d S . 2
C6 C 0.6822(3) 0.1881(3) 0.0000 0.0364(10) Uani 1 2 d S . 2
C7 C 0.6371(3) 0.2145(3) 0.1221(3) 0.0597(10) Uani 1 1 d . . 2
H7 H 0.6672 0.1965 0.2083 0.072 Uiso 1 1 calc R . 2
C8 C 0.5481(3) 0.2670(3) 0.1216(4) 0.0628(11) Uani 1 1 d . . 2
H8 H 0.5174 0.2844 0.2075 0.075 Uiso 1 1 calc R . 2
C9 C 0.5040(3) 0.2941(4) 0.0000 0.0523(13) Uani 1 2 d S . 2
H9 H 0.4435 0.3313 0.0000 0.063 Uiso 1 2 calc SR . 2

loop_
_atom_site_aniso_label
_atom_site_aniso_U_11
_atom_site_aniso_U_22
_atom_site_aniso_U_33
_atom_site_aniso_U_23
_atom_site_aniso_U_13
_atom_site_aniso_U_12
N2A 0.054(3) 0.044(2) 0.065(3) 0.000 0.000 0.001(2)
C2A 0.0256(19) 0.039(2) 0.035(2) 0.000 0.000 -0.0026(17)
C2 0.054(3) 0.044(2) 0.065(3) 0.000 0.000 0.001(2)
N2 0.0256(19) 0.039(2) 0.035(2) 0.000 0.000 -0.0026(17)
Fe1 0.0318(6) 0.0318(6) 0.0364(18) 0.000 0.000 0.000
N1 0.062(3) 0.062(3) 0.035(4) 0.000 0.000 0.000
O1 0.062(3) 0.062(3) 0.035(4) 0.000 0.000 0.000
C1 0.038(2) 0.029(2) 0.040(2) 0.000 0.000 -0.0017(19)
C3 0.035(2) 0.032(2) 0.053(3) 0.000 0.000 0.0032(19)
C4 0.031(2) 0.039(2) 0.038(2) 0.000 0.000 0.0037(18)
C5 0.039(2) 0.036(2) 0.030(2) 0.000 0.000 0.0036(19)
C6 0.033(2) 0.032(2) 0.045(2) 0.000 0.000 0.0007(18)
C7 0.053(2) 0.083(3) 0.0430(19) 0.0033(18) 0.0038(17) 0.025(2)
C8 0.053(2) 0.078(3) 0.058(2) 0.0027(19) 0.0147(18) 0.024(2)
C9 0.033(2) 0.049(3) 0.075(4) 0.000 0.000 0.004(2)

loop_
_atom_type_symbol
_atom_type_description
_atom_type_scat_dispersion_real
_atom_type_scat_dispersion_imag
_atom_type_scat_source
C C 0.0033 0.0016 'International Tables Vol C Tables 4.2.6.8 and 6.1.1.4'
H H 0.0000 0.0000 'International Tables Vol C Tables 4.2.6.8 and 6.1.1.4'
N N 0.0061 0.0033 'International Tables Vol C Tables 4.2.6.8 and 6.1.1.4'
O O 0.0106 0.0060 'International Tables Vol C Tables 4.2.6.8 and 6.1.1.4'
Fe Fe 0.3463 0.8444 'International Tables Vol C Tables 4.2.6.8 and 6.1.1.4'

loop_
_geom_angle_atom_site_label_1
_geom_angle_atom_site_label_2
_geom_angle_atom_site_label_3
_geom_angle
_geom_angle_site_symmetry_1
_geom_angle_site_symmetry_3
Fe1 Fe1 N1 180.0 9_755 .
Fe1 Fe1 N2 80.69(5) 9_755 11_665
N1 Fe1 N2 99.31(5) . 11_665
Fe1 Fe1 N2 80.69(5) 9_755 3_645
N1 Fe1 N2 99.31(5) . 3_645
N2 Fe1 N2 161.38(10) 11_665 3_645
Fe1 Fe1 N2 80.69(5) 9_755 9_755
N1 Fe1 N2 99.31(5) . 9_755
N2 Fe1 N2 88.500(15) 11_665 9_755
N2 Fe1 N2 88.500(15) 3_645 9_755
Fe1 Fe1 N1 0.0 9_755 9_755
N1 Fe1 N1 180.0 . 9_755
N2 Fe1 N1 80.69(5) 11_665 9_755
N2 Fe1 N1 80.69(5) 3_645 9_755
N2 Fe1 N1 80.69(5) 9_755 9_755
O1 N1 Fe1 180.0 . .
O1 N1 Fe1 180.0 . 9_755
Fe1 N1 Fe1 0.0 . 9_755
C4 C3 H3 126.3 . .
C5 C4 C3 123.7(4) . .
C1 C5 C4 122.0(4) 3_645 .
C1 C5 C6 119.3(4) 3_645 .
C4 C5 C6 118.7(4) . .
C7 C6 C7 118.5(4) . 10
C7 C6 C5 120.8(2) . .
C7 C6 C5 120.8(2) 10 .
C6 C7 C8 120.6(3) . .
C6 C7 H7 119.7 . .
C8 C7 H7 119.7 . .
C9 C8 C7 120.9(3) . .
C9 C8 H8 119.6 . .
C7 C8 H8 119.6 . .
C8 C9 C8 118.7(5) 10 .
C8 C9 H9 120.7 10 .
C8 C9 H9 120.7 . .

loop_
_geom_bond_atom_site_label_1
_geom_bond_atom_site_label_2
_geom_bond_distance
_geom_bond_site_symmetry_2
Fe1 Fe1 0.646(3) 9_755
Fe1 N1 1.630(10) .
Fe1 N2 1.996(4) 11_665
Fe1 N2 1.996(4) 3_645
Fe1 N2 1.996(4) 9_755
Fe1 N1 2.276(10) 9_755
N1 O1 1.128(10) .
N1 Fe1 2.276(10) 9_755
C1 C5 1.384(6) 11_665
C3 C4 1.426(6) .
C3 H3 0.9500 .
C4 C5 1.388(6) .
C5 C1 1.384(6) 3_645
C5 C6 1.500(6) .
C6 C7 1.364(4) .
C6 C7 1.364(4) 10
C7 C8 1.381(5) .
C7 H7 0.9500 .
C8 C9 1.356(4) .
C8 H8 0.9500 .
C9 C8 1.356(4) 10
C9 H9 0.9500 .
